data_4315166
loop_
_publ_author_name
'Shubhankar Kumar Bose'
'K. Geetharani'
'V. Ramkumar'
'Babu Varghese'
'Sundargopal Ghosh'

_publ_section_title
;
 Chemistry of Vanadaboranes: Synthesis, Structures, and Characterization
 of Organovanadium Sulfide Clusters with Disulfido Linkage
;
_journal_name_full 'Inorganic Chemistry'
_journal_page_first 2881
_journal_page_last 2888
_journal_paper_doi 10.1021/ic9023597
_journal_volume 49
_journal_year 2010
_chemical_formula_moiety 'C28 H34 B4 S3 V2'
_chemical_formula_sum 'C28 H34 B4 S3 V2'
_chemical_formula_weight 611.85
_chemical_name_systematic
; 
 ? 
;
_space_group_IT_number 14
_symmetry_cell_setting monoclinic
_symmetry_space_group_name_Hall '-P 2ybc'
_symmetry_space_group_name_H-M 'P 1 21/c 1'
_atom_sites_solution_hydrogens geom
_atom_sites_solution_primary direct
_atom_sites_solution_secondary difmap
_audit_creation_method SHELXL-97
_cell_angle_alpha 90.00
_cell_angle_beta 102.8850(10)
_cell_angle_gamma 90.00
_cell_formula_units_Z 4
_cell_length_a 12.4162(4)
_cell_length_b 16.4868(5)
_cell_length_c 14.5421(4)
_cell_measurement_reflns_used 8513
_cell_measurement_temperature 173(2)
_cell_measurement_theta_max 28.29
_cell_measurement_theta_min 2.312
_cell_volume 2901.86(15)
_computing_cell_refinement 'APEXII/SAINT (Bruker, 2004)'
_computing_data_collection 'APEX II,Bruker,2004'
_computing_data_reduction 'SAINT/XPREP (Bruker, 2004)'
_computing_molecular_graphics 'ORTEP3 (Farrugia, 1997) and Mercury (Bruno et al., 2002)'
_computing_publication_material 'SHELXL-97 (Sheldrick, 1997)'
_computing_structure_refinement 'SHELXL-97 (Sheldrick, 1997)'
_computing_structure_solution 'SHELXS-97 (Sheldrick, 1997)'
_diffrn_ambient_temperature 173(2)
_diffrn_measured_fraction_theta_full 0.999
_diffrn_measured_fraction_theta_max 0.977
_diffrn_measurement_device_type 'Bruker Apex II CCD area detector'
_diffrn_measurement_method 'omega and Phi scans'
_diffrn_radiation_monochromator graphite
_diffrn_radiation_source 'fine-focus sealed tube'
_diffrn_radiation_type MoK\a
_diffrn_radiation_wavelength 0.71073
_diffrn_reflns_av_R_equivalents 0.0253
_diffrn_reflns_av_sigmaI/netI 0.0315
_diffrn_reflns_limit_h_max 16
_diffrn_reflns_limit_h_min -13
_diffrn_reflns_limit_k_max 22
_diffrn_reflns_limit_k_min -19
_diffrn_reflns_limit_l_max 18
_diffrn_reflns_limit_l_min -19
_diffrn_reflns_number 21493
_diffrn_reflns_theta_full 25.00
_diffrn_reflns_theta_max 28.42
_diffrn_reflns_theta_min 1.68
_exptl_absorpt_coefficient_mu 0.877
_exptl_absorpt_correction_T_max 0.9252
_exptl_absorpt_correction_T_min 0.7095
_exptl_absorpt_correction_type multi-scan
_exptl_absorpt_process_details 'SADABS (Bruker, 1999)'
_exptl_crystal_colour Brown
_exptl_crystal_density_diffrn 1.400
_exptl_crystal_density_method 'not measured'
_exptl_crystal_description Block
_exptl_crystal_F_000 1264
_exptl_crystal_size_max 0.42
_exptl_crystal_size_mid 0.26
_exptl_crystal_size_min 0.09
_refine_diff_density_max 0.832
_refine_diff_density_min -0.849
_refine_diff_density_rms 0.106
_refine_ls_extinction_method none
_refine_ls_goodness_of_fit_ref 1.025
_refine_ls_hydrogen_treatment mixed
_refine_ls_matrix_type full
_refine_ls_number_parameters 370
_refine_ls_number_reflns 7142
_refine_ls_number_restraints 0
_refine_ls_restrained_S_all 1.025
_refine_ls_R_factor_all 0.0541
_refine_ls_R_factor_gt 0.0412
_refine_ls_shift/su_max 0.001
_refine_ls_shift/su_mean 0.000
_refine_ls_structure_factor_coef Fsqd
_refine_ls_weighting_details 'calc w=1/[\s^2^(Fo^2^)+(0.1000P)^2^+0.7260P] where P=(Fo^2^+2Fc^2^)/3'
_refine_ls_weighting_scheme calc
_refine_ls_wR_factor_gt 0.1318
_refine_ls_wR_factor_ref 0.1451
_reflns_number_gt 5855
_reflns_number_total 7142
_reflns_threshold_expression >2sigma(I)
_cod_data_source_file ic9023597_si_001_2.cif
_cod_data_source_block subh
_cod_depositor_comments
;
The following automatic conversions were performed:

'_symmetry_cell_setting' value 'Monoclinic' changed to 'monoclinic'
according to the built-in table from CIF Core dictionary named
'cif_core.dic' version 2.4.1 from
2010-06-29.

'_exptl_absorpt_correction_type' value 'Multi-scan'
changed to 'multi-scan' according to the built-in table from CIF Core
dictionary named 'cif_core.dic' version 2.4.1 from 2010-06-29.

Automatic conversion script
Id: cif_fix_values 1646 2011-03-28 12:23:43Z adriana 
;
_cod_original_sg_symbol_Hall '-P 2ybc '
_cod_original_sg_symbol_H-M 'P 21/c'
_cod_database_code 4315166

loop_
_symmetry_equiv_pos_as_xyz
'x, y, z'
'-x, y+1/2, -z+1/2'
'-x, -y, -z'
'x, -y-1/2, z-1/2'

loop_
_atom_site_label
_atom_site_type_symbol
_atom_site_fract_x
_atom_site_fract_y
_atom_site_fract_z
_atom_site_U_iso_or_equiv
_atom_site_adp_type
_atom_site_occupancy
_atom_site_symmetry_multiplicity
_atom_site_calc_flag
_atom_site_refinement_flags
_atom_site_disorder_assembly
_atom_site_disorder_group
B1 B 0.7259(2) 0.22742(16) 0.27992(18) 0.0247(5) Uani 1 1 d . . .
B2 B 0.6371(2) 0.24861(16) 0.35444(18) 0.0258(5) Uani 1 1 d . . .
B3 B 0.5076(2) 0.08115(16) 0.29103(17) 0.0218(5) Uani 1 1 d . . .
B4 B 0.5985(2) 0.06004(15) 0.21806(17) 0.0207(5) Uani 1 1 d . . .
C1 C 0.7444(3) -0.00758(17) 0.4259(2) 0.0411(7) Uani 1 1 d . . .
H1 H 0.7148 -0.0569 0.3972 0.049 Uiso 1 1 calc R . .
C2 C 0.8372(2) 0.0339(2) 0.4083(2) 0.0483(8) Uani 1 1 d . . .
H2 H 0.8817 0.0180 0.3661 0.058 Uiso 1 1 calc R . .
C3 C 0.8506(3) 0.1037(2) 0.4661(3) 0.0623(11) Uani 1 1 d . . .
H3 H 0.9063 0.1438 0.4693 0.075 Uiso 1 1 calc R . .
C4 C 0.7693(3) 0.1037(2) 0.5168(2) 0.0608(10) Uani 1 1 d . . .
H4 H 0.7596 0.1436 0.5614 0.073 Uiso 1 1 calc R . .
C5 C 0.7044(3) 0.0360(2) 0.49189(19) 0.0498(8) Uani 1 1 d . . .
H5 H 0.6421 0.0217 0.5163 0.060 Uiso 1 1 calc R . .
C6 C 0.4780(4) 0.2138(3) 0.0543(2) 0.0677(13) Uani 1 1 d . . .
H6 H 0.5078 0.1858 0.0085 0.081 Uiso 1 1 calc R . .
C7 C 0.5125(3) 0.2875(3) 0.0927(3) 0.0705(13) Uani 1 1 d . . .
H7 H 0.5705 0.3191 0.0782 0.085 Uiso 1 1 calc R . .
C8 C 0.4507(4) 0.30803(19) 0.1546(2) 0.0643(12) Uani 1 1 d . . .
H8 H 0.4576 0.3561 0.1914 0.077 Uiso 1 1 calc R . .
C9 C 0.3750(3) 0.2458(3) 0.1546(2) 0.0651(12) Uani 1 1 d . . .
H9 H 0.3200 0.2436 0.1906 0.078 Uiso 1 1 calc R . .
C10 C 0.3953(3) 0.18743(19) 0.0916(3) 0.0642(12) Uani 1 1 d . . .
H10 H 0.3571 0.1374 0.0776 0.077 Uiso 1 1 calc R . .
C11 C 0.91226(19) 0.27953(14) 0.20432(16) 0.0256(5) Uani 1 1 d . . .
C12 C 0.8908(2) 0.21115(16) 0.14533(18) 0.0320(5) Uani 1 1 d . . .
H12 H 0.8289 0.1775 0.1463 0.038 Uiso 1 1 calc R . .
C13 C 0.9604(2) 0.19298(17) 0.0857(2) 0.0392(6) Uani 1 1 d . . .
H13 H 0.9453 0.1469 0.0456 0.047 Uiso 1 1 calc R . .
C14 C 1.0518(2) 0.24108(18) 0.0835(2) 0.0414(6) Uani 1 1 d . . .
H14 H 1.0999 0.2273 0.0434 0.050 Uiso 1 1 calc R . .
C15 C 1.0719(2) 0.30886(18) 0.1400(2) 0.0389(6) Uani 1 1 d . . .
H15 H 1.1339 0.3422 0.1385 0.047 Uiso 1 1 calc R . .
C16 C 1.0023(2) 0.32881(16) 0.19912(17) 0.0310(5) Uani 1 1 d . . .
H16 H 1.0160 0.3765 0.2365 0.037 Uiso 1 1 calc R . .
C17 C 0.2856(2) 0.06509(16) 0.31449(17) 0.0302(5) Uani 1 1 d . . .
C18 C 0.3039(2) 0.13315(17) 0.37292(19) 0.0368(6) Uani 1 1 d . . .
H18 H 0.3777 0.1494 0.3995 0.044 Uiso 1 1 calc R . .
C19 C 0.2202(3) 0.17651(17) 0.39276(19) 0.0392(6) Uani 1 1 d . . .
H19 H 0.2346 0.2234 0.4315 0.047 Uiso 1 1 calc R . .
C20 C 0.1097(3) 0.1510(2) 0.3548(2) 0.0529(8) Uani 1 1 d . . .
H20 H 0.0493 0.1810 0.3676 0.064 Uiso 1 1 calc R . .
C21 C 0.0908(2) 0.0803(2) 0.2977(2) 0.0538(8) Uani 1 1 d . . .
H21 H 0.0176 0.0614 0.2741 0.065 Uiso 1 1 calc R . .
C22 C 0.1762(2) 0.04033(17) 0.27728(18) 0.0360(6) Uani 1 1 d . . .
H22 H 0.1628 -0.0056 0.2369 0.043 Uiso 1 1 calc R . .
C23 C 0.68947(19) -0.03680(14) 0.09546(15) 0.0244(5) Uani 1 1 d . . .
C24 C 0.6848(2) 0.01678(15) 0.02051(17) 0.0305(5) Uani 1 1 d . . .
H24 H 0.6244 0.0533 0.0035 0.037 Uiso 1 1 calc R . .
C25 C 0.7680(2) 0.01692(17) -0.02925(19) 0.0372(6) Uani 1 1 d . . .
H25 H 0.7645 0.0538 -0.0800 0.045 Uiso 1 1 calc R . .
C26 C 0.8555(2) -0.0358(2) -0.0057(2) 0.0423(7) Uani 1 1 d . . .
H26 H 0.9118 -0.0361 -0.0405 0.051 Uiso 1 1 calc R . .
C27 C 0.8608(2) -0.0887(2) 0.0695(2) 0.0457(7) Uani 1 1 d . . .
H27 H 0.9213 -0.1250 0.0865 0.055 Uiso 1 1 calc R . .
C28 C 0.7781(2) -0.08875(18) 0.11994(17) 0.0355(6) Uani 1 1 d . . .
H28 H 0.7827 -0.1248 0.1716 0.043 Uiso 1 1 calc R . .
S1 S 0.83085(5) 0.30992(4) 0.28373(5) 0.03242(16) Uani 1 1 d . . .
S2 S 0.39395(5) 0.00616(4) 0.28602(5) 0.03287(16) Uani 1 1 d . . .
S3 S 0.57890(5) -0.04080(4) 0.15568(4) 0.02704(15) Uani 1 1 d . . .
V1 V 0.68823(3) 0.11291(2) 0.36026(2) 0.02101(12) Uani 1 1 d . . .
V2 V 0.54381(3) 0.19472(2) 0.21082(2) 0.01947(11) Uani 1 1 d . . .
H2X H 0.773(2) 0.1694(17) 0.2983(18) 0.027(7) Uiso 1 1 d . . .
H4X H 0.460(2) 0.1414(16) 0.2756(17) 0.023(6) Uiso 1 1 d . . .
H1X H 0.550(2) 0.0918(16) 0.3702(18) 0.027(7) Uiso 1 1 d . . .
H3X H 0.677(2) 0.2172(18) 0.201(2) 0.036(8) Uiso 1 1 d . . .
H5X H 0.599(2) 0.1142(17) 0.155(2) 0.035(8) Uiso 1 1 d . . .
H6X H 0.698(2) 0.0645(16) 0.2586(18) 0.031(7) Uiso 1 1 d . . .
H7X H 0.637(2) 0.1970(16) 0.4101(19) 0.031(7) Uiso 1 1 d . . .
H9X H 0.651(3) 0.3077(19) 0.397(2) 0.047(9) Uiso 1 1 d . . .
H8X H 0.540(3) 0.2468(19) 0.315(2) 0.043(8) Uiso 1 1 d . . .

loop_
_atom_site_aniso_label
_atom_site_aniso_U_11
_atom_site_aniso_U_22
_atom_site_aniso_U_33
_atom_site_aniso_U_23
_atom_site_aniso_U_13
_atom_site_aniso_U_12
B1 0.0262(12) 0.0202(12) 0.0290(12) -0.0047(10) 0.0087(10) -0.0039(10)
B2 0.0294(13) 0.0229(13) 0.0271(11) -0.0063(10) 0.0103(10) -0.0012(10)
B3 0.0207(11) 0.0226(12) 0.0238(11) 0.0010(9) 0.0083(9) -0.0018(10)
B4 0.0199(11) 0.0188(12) 0.0240(11) -0.0019(9) 0.0065(9) -0.0002(9)
C1 0.0436(16) 0.0302(14) 0.0431(14) 0.0086(11) -0.0038(12) 0.0023(12)
C2 0.0318(15) 0.065(2) 0.0484(16) 0.0205(15) 0.0102(12) 0.0194(14)
C3 0.0417(18) 0.051(2) 0.074(2) 0.0170(17) -0.0304(17) -0.0136(15)
C4 0.075(3) 0.060(2) 0.0327(15) -0.0069(14) -0.0189(15) 0.0198(19)
C5 0.0465(17) 0.073(2) 0.0296(13) 0.0235(14) 0.0086(12) 0.0177(16)
C6 0.093(3) 0.085(3) 0.0268(14) 0.0158(16) 0.0171(16) 0.058(3)
C7 0.0421(19) 0.082(3) 0.083(3) 0.059(2) 0.0030(18) -0.0037(19)
C8 0.096(3) 0.0288(16) 0.0483(18) -0.0071(13) -0.0252(19) 0.0233(17)
C9 0.0349(16) 0.117(4) 0.0473(17) 0.041(2) 0.0173(13) 0.041(2)
C10 0.079(3) 0.0295(16) 0.057(2) 0.0123(14) -0.0422(19) -0.0098(16)
C11 0.0226(11) 0.0255(12) 0.0287(11) 0.0014(9) 0.0059(8) -0.0019(9)
C12 0.0255(12) 0.0305(13) 0.0421(13) -0.0058(11) 0.0119(10) -0.0052(10)
C13 0.0398(15) 0.0355(15) 0.0454(15) -0.0074(12) 0.0158(12) 0.0006(12)
C14 0.0331(14) 0.0478(17) 0.0482(15) 0.0023(13) 0.0196(12) 0.0034(13)
C15 0.0265(13) 0.0419(16) 0.0485(15) 0.0061(12) 0.0091(11) -0.0068(11)
C16 0.0260(12) 0.0321(13) 0.0330(12) 0.0008(10) 0.0027(9) -0.0071(10)
C17 0.0308(12) 0.0317(13) 0.0311(11) 0.0069(10) 0.0132(9) 0.0010(10)
C18 0.0403(15) 0.0371(14) 0.0351(13) 0.0007(11) 0.0131(11) -0.0045(12)
C19 0.0598(19) 0.0266(13) 0.0348(13) -0.0005(11) 0.0186(12) 0.0105(12)
C20 0.0459(18) 0.056(2) 0.0629(19) 0.0053(16) 0.0252(15) 0.0169(16)
C21 0.0235(13) 0.086(3) 0.0521(17) 0.0014(17) 0.0101(12) -0.0032(15)
C22 0.0341(14) 0.0382(15) 0.0351(12) 0.0000(11) 0.0061(10) -0.0031(11)
C23 0.0252(11) 0.0237(11) 0.0237(10) -0.0076(8) 0.0044(8) -0.0008(9)
C24 0.0360(13) 0.0244(12) 0.0327(12) 0.0001(10) 0.0113(10) 0.0064(10)
C25 0.0482(16) 0.0318(14) 0.0352(12) -0.0028(11) 0.0173(11) -0.0031(12)
C26 0.0368(15) 0.0532(18) 0.0411(14) -0.0119(13) 0.0174(11) 0.0021(13)
C27 0.0370(15) 0.061(2) 0.0381(14) -0.0062(13) 0.0075(11) 0.0215(14)
C28 0.0371(14) 0.0412(15) 0.0270(11) 0.0006(10) 0.0046(10) 0.0138(12)
S1 0.0348(3) 0.0256(3) 0.0408(3) -0.0109(2) 0.0166(3) -0.0110(2)
S2 0.0309(3) 0.0261(3) 0.0456(4) -0.0018(3) 0.0170(3) -0.0026(2)
S3 0.0292(3) 0.0215(3) 0.0321(3) -0.0061(2) 0.0104(2) -0.0054(2)
V1 0.0211(2) 0.0217(2) 0.02042(19) -0.00180(14) 0.00503(14) -0.00122(14)
V2 0.0214(2) 0.0179(2) 0.02054(18) -0.00147(13) 0.00782(14) 0.00054(13)

loop_
_atom_type_symbol
_atom_type_description
_atom_type_scat_dispersion_real
_atom_type_scat_dispersion_imag
_atom_type_scat_source
C C 0.0033 0.0016 'International Tables Vol C Tables 4.2.6.8 and 6.1.1.4'
B B 0.0013 0.0007 'International Tables Vol C Tables 4.2.6.8 and 6.1.1.4'
S S 0.1246 0.1234 'International Tables Vol C Tables 4.2.6.8 and 6.1.1.4'
V V 0.3005 0.5294 'International Tables Vol C Tables 4.2.6.8 and 6.1.1.4'
H H 0.0000 0.0000 'International Tables Vol C Tables 4.2.6.8 and 6.1.1.4'

loop_
_geom_angle_atom_site_label_1
_geom_angle_atom_site_label_2
_geom_angle_atom_site_label_3
_geom_angle
_geom_angle_site_symmetry_1
_geom_angle_site_symmetry_3
_geom_angle_publ_flag
B2 B1 S1 111.56(16) . . ?
B2 B1 V1 67.92(13) . . ?
S1 B1 V1 142.31(14) . . ?
B2 B1 V2 68.04(12) . . ?
S1 B1 V2 141.58(14) . . ?
V1 B1 V2 75.11(8) . . ?
B2 B1 H2X 112.8(14) . . ?
S1 B1 H2X 107.1(14) . . ?
V1 B1 H2X 48.4(14) . . ?
V2 B1 H2X 107.8(14) . . ?
B2 B1 H3X 112.0(14) . . ?
S1 B1 H3X 109.4(14) . . ?
V1 B1 H3X 104.8(14) . . ?
V2 B1 H3X 46.5(14) . . ?
H2X B1 H3X 104(2) . . ?
B1 B2 V1 67.92(12) . . ?
B1 B2 V2 67.87(12) . . ?
V1 B2 V2 75.05(8) . . ?
B1 B2 H7X 112.4(14) . . ?
V1 B2 H7X 47.1(13) . . ?
V2 B2 H7X 105.4(13) . . ?
B1 B2 H9X 117.6(16) . . ?
V1 B2 H9X 142.5(16) . . ?
V2 B2 H9X 142.4(16) . . ?
H7X B2 H9X 106(2) . . ?
B1 B2 H8X 113.8(15) . . ?
V1 B2 H8X 103.2(15) . . ?
V2 B2 H8X 47.6(15) . . ?
H7X B2 H8X 99(2) . . ?
H9X B2 H8X 107(2) . . ?
B4 B3 S2 115.44(16) . . ?
B4 B3 V2 68.22(11) . . ?
S2 B3 V2 138.64(13) . . ?
B4 B3 V1 67.25(11) . . ?
S2 B3 V1 145.27(14) . . ?
V2 B3 V1 75.86(8) . . ?
B4 B3 H4X 115.3(12) . . ?
S2 B3 H4X 102.2(13) . . ?
V2 B3 H4X 49.5(12) . . ?
V1 B3 H4X 107.3(12) . . ?
B4 B3 H1X 114.6(13) . . ?
S2 B3 H1X 108.1(13) . . ?
V2 B3 H1X 106.3(13) . . ?
V1 B3 H1X 49.6(13) . . ?
H4X B3 H1X 99.3(18) . . ?
B3 B4 S3 115.89(16) . . ?
B3 B4 V1 68.04(11) . . ?
S3 B4 V1 139.03(13) . . ?
B3 B4 V2 67.33(12) . . ?
S3 B4 V2 144.96(13) . . ?
V1 B4 V2 75.82(7) . . ?
B3 B4 H5X 113.5(13) . . ?
S3 B4 H5X 107.1(13) . . ?
V1 B4 H5X 107.5(13) . . ?
V2 B4 H5X 49.1(13) . . ?
B3 B4 H6X 114.0(12) . . ?
S3 B4 H6X 106.7(12) . . ?
V1 B4 H6X 47.1(12) . . ?
V2 B4 H6X 102.4(13) . . ?
H5X B4 H6X 97.8(18) . . ?
C5 C1 C2 108.0(3) . . ?
C5 C1 V1 73.05(17) . . ?
C2 C1 V1 71.54(16) . . ?
C5 C1 H1 126.0 . . ?
C2 C1 H1 126.0 . . ?
V1 C1 H1 121.2 . . ?
C3 C2 C1 106.3(3) . . ?
C3 C2 V1 72.05(18) . . ?
C1 C2 V1 71.83(16) . . ?
C3 C2 H2 126.9 . . ?
C1 C2 H2 126.9 . . ?
V1 C2 H2 121.1 . . ?
C4 C3 C2 108.4(3) . . ?
C4 C3 V1 73.40(18) . . ?
C2 C3 V1 71.33(16) . . ?
C4 C3 H3 125.8 . . ?
C2 C3 H3 125.8 . . ?
V1 C3 H3 121.2 . . ?
C5 C4 C3 108.4(3) . . ?
C5 C4 V1 71.89(16) . . ?
C3 C4 V1 71.23(18) . . ?
C5 C4 H4 125.8 . . ?
C3 C4 H4 125.8 . . ?
V1 C4 H4 122.7 . . ?
C1 C5 C4 109.0(3) . . ?
C1 C5 V1 71.41(15) . . ?
C4 C5 V1 72.86(19) . . ?
C1 C5 H5 125.5 . . ?
C4 C5 H5 125.5 . . ?
V1 C5 H5 121.9 . . ?
C10 C6 C7 108.8(3) . . ?
C10 C6 V2 71.57(17) . . ?
C7 C6 V2 72.7(2) . . ?
C10 C6 H6 125.6 . . ?
C7 C6 H6 125.6 . . ?
V2 C6 H6 121.8 . . ?
C8 C7 C6 108.8(3) . . ?
C8 C7 V2 71.99(19) . . ?
C6 C7 V2 72.22(19) . . ?
C8 C7 H7 125.6 . . ?
C6 C7 H7 125.6 . . ?
V2 C7 H7 121.9 . . ?
C7 C8 C9 107.4(3) . . ?
C7 C8 V2 73.3(2) . . ?
C9 C8 V2 71.38(17) . . ?
C7 C8 H8 126.3 . . ?
C9 C8 H8 126.3 . . ?
V2 C8 H8 120.9 . . ?
C10 C9 C8 106.8(3) . . ?
C10 C9 V2 71.76(18) . . ?
C8 C9 V2 72.53(18) . . ?
C10 C9 H9 126.6 . . ?
C8 C9 H9 126.6 . . ?
V2 C9 H9 120.9 . . ?
C6 C10 C9 108.1(3) . . ?
C6 C10 V2 73.9(2) . . ?
C9 C10 V2 72.03(17) . . ?
C6 C10 H10 125.9 . . ?
C9 C10 H10 125.9 . . ?
V2 C10 H10 120.0 . . ?
C16 C11 C12 118.6(2) . . ?
C16 C11 S1 116.81(18) . . ?
C12 C11 S1 124.60(18) . . ?
C13 C12 C11 119.7(2) . . ?
C13 C12 H12 120.2 . . ?
C11 C12 H12 120.2 . . ?
C12 C13 C14 121.1(3) . . ?
C12 C13 H13 119.4 . . ?
C14 C13 H13 119.4 . . ?
C15 C14 C13 119.3(3) . . ?
C15 C14 H14 120.4 . . ?
C13 C14 H14 120.4 . . ?
C14 C15 C16 120.5(3) . . ?
C14 C15 H15 119.8 . . ?
C16 C15 H15 119.8 . . ?
C15 C16 C11 120.8(2) . . ?
C15 C16 H16 119.6 . . ?
C11 C16 H16 119.6 . . ?
C18 C17 C22 118.7(2) . . ?
C18 C17 S2 123.5(2) . . ?
C22 C17 S2 117.8(2) . . ?
C19 C18 C17 122.0(3) . . ?
C19 C18 H18 119.0 . . ?
C17 C18 H18 119.0 . . ?
C18 C19 C20 119.0(3) . . ?
C18 C19 H19 120.5 . . ?
C20 C19 H19 120.5 . . ?
C21 C20 C19 119.2(3) . . ?
C21 C20 H20 120.4 . . ?
C19 C20 H20 120.4 . . ?
C22 C21 C20 119.9(3) . . ?
C22 C21 H21 120.0 . . ?
C20 C21 H21 120.0 . . ?
C21 C22 C17 121.2(3) . . ?
C21 C22 H22 119.4 . . ?
C17 C22 H22 119.4 . . ?
C28 C23 C24 119.2(2) . . ?
C28 C23 S3 120.49(19) . . ?
C24 C23 S3 120.25(18) . . ?
C25 C24 C23 120.2(2) . . ?
C25 C24 H24 119.9 . . ?
C23 C24 H24 119.9 . . ?
C26 C25 C24 120.5(3) . . ?
C26 C25 H25 119.7 . . ?
C24 C25 H25 119.7 . . ?
C25 C26 C27 119.3(3) . . ?
C25 C26 H26 120.3 . . ?
C27 C26 H26 120.3 . . ?
C28 C27 C26 120.4(3) . . ?
C28 C27 H27 119.8 . . ?
C26 C27 H27 119.8 . . ?
C23 C28 C27 120.3(3) . . ?
C23 C28 H28 119.8 . . ?
C27 C28 H28 119.8 . . ?
C11 S1 B1 105.64(11) . . ?
C17 S2 B3 103.50(12) . . ?
C23 S3 B4 99.94(11) . . ?
C2 V1 C1 36.63(12) . . ?
C2 V1 C3 36.62(14) . . ?
C1 V1 C3 60.26(11) . . ?
C2 V1 C5 60.03(11) . . ?
C1 V1 C5 35.53(12) . . ?
C3 V1 C5 59.21(13) . . ?
C2 V1 C4 60.02(13) . . ?
C1 V1 C4 59.38(12) . . ?
C3 V1 C4 35.37(15) . . ?
C5 V1 C4 35.24(14) . . ?
C2 V1 B4 105.16(11) . . ?
C1 V1 B4 95.13(10) . . ?
C3 V1 B4 140.52(13) . . ?
C5 V1 B4 118.88(12) . . ?
C4 V1 B4 153.31(12) . . ?
C2 V1 B3 131.20(12) . . ?
C1 V1 B3 99.47(10) . . ?
C3 V1 B3 156.76(12) . . ?
C5 V1 B3 97.83(11) . . ?
C4 V1 B3 126.24(13) . . ?
B4 V1 B3 44.70(8) . . ?
C2 V1 B1 112.60(11) . . ?
C1 V1 B1 148.68(11) . . ?
C3 V1 B1 98.54(11) . . ?
C5 V1 B1 152.82(12) . . ?
C4 V1 B1 117.58(13) . . ?
B4 V1 B1 88.12(9) . . ?
B3 V1 B1 104.52(9) . . ?
C2 V1 B2 140.44(12) . . ?
C1 V1 B2 157.51(10) . . ?
C3 V1 B2 106.62(12) . . ?
C5 V1 B2 122.79(11) . . ?
C4 V1 B2 99.03(11) . . ?
B4 V1 B2 105.05(9) . . ?
B3 V1 B2 88.36(9) . . ?
B1 V1 B2 44.16(9) . . ?
C2 V1 V2 148.52(8) . . ?
C1 V1 V2 146.17(7) . . ?
C3 V1 V2 150.89(9) . . ?
C5 V1 V2 146.72(9) . . ?
C4 V1 V2 149.45(10) . . ?
B4 V1 V2 52.50(6) . . ?
B3 V1 V2 52.04(6) . . ?
B1 V1 V2 52.47(7) . . ?
B2 V1 V2 52.55(7) . . ?
C2 V1 H2X 85.7(9) . . ?
C1 V1 H2X 120.9(9) . . ?
C3 V1 H2X 81.0(8) . . ?
C5 V1 H2X 139.9(9) . . ?
C4 V1 H2X 111.1(8) . . ?
B4 V1 H2X 88.0(8) . . ?
B3 V1 H2X 121.4(8) . . ?
B1 V1 H2X 27.9(9) . . ?
B2 V1 H2X 70.5(9) . . ?
V2 V1 H2X 73.0(9) . . ?
C2 V1 H1X 126.9(9) . . ?
C1 V1 H1X 90.3(9) . . ?
C3 V1 H1X 131.3(8) . . ?
C5 V1 H1X 74.2(8) . . ?
C4 V1 H1X 97.1(8) . . ?
B4 V1 H1X 73.6(8) . . ?
B3 V1 H1X 29.9(8) . . ?
B1 V1 H1X 120.3(9) . . ?
B2 V1 H1X 86.1(9) . . ?
V2 V1 H1X 72.6(8) . . ?
H2X V1 H1X 145.4(12) . . ?
C2 V1 H6X 77.6(9) . . ?
C1 V1 H6X 83.1(9) . . ?
C3 V1 H6X 109.5(9) . . ?
C5 V1 H6X 117.4(9) . . ?
C4 V1 H6X 137.1(9) . . ?
B4 V1 H6X 32.4(9) . . ?
B3 V1 H6X 76.5(9) . . ?
B1 V1 H6X 83.3(9) . . ?
B2 V1 H6X 119.4(9) . . ?
V2 V1 H6X 73.3(9) . . ?
H2X V1 H6X 69.2(13) . . ?
H1X V1 H6X 103.6(12) . . ?
C2 V1 H7X 133.0(9) . . ?
C1 V1 H7X 129.2(9) . . ?
C3 V1 H7X 97.1(9) . . ?
C5 V1 H7X 93.8(9) . . ?
C4 V1 H7X 76.1(9) . . ?
B4 V1 H7X 121.8(9) . . ?
B3 V1 H7X 87.3(9) . . ?
B1 V1 H7X 72.3(9) . . ?
B2 V1 H7X 29.4(9) . . ?
V2 V1 H7X 73.4(9) . . ?
H2X V1 H7X 95.9(13) . . ?
H1X V1 H7X 71.2(12) . . ?
H6X V1 H7X 146.3(13) . . ?
C10 V2 C9 36.21(15) . . ?
C10 V2 C8 59.67(12) . . ?
C9 V2 C8 36.10(15) . . ?
C10 V2 C6 34.55(15) . . ?
C9 V2 C6 58.74(12) . . ?
C8 V2 C6 58.56(13) . . ?
C10 V2 C7 58.41(14) . . ?
C9 V2 C7 58.73(13) . . ?
C8 V2 C7 34.75(15) . . ?
C6 V2 C7 35.09(16) . . ?
C10 V2 B3 97.40(11) . . ?
C9 V2 B3 102.62(12) . . ?
C8 V2 B3 135.72(15) . . ?
C6 V2 B3 123.72(15) . . ?
C7 V2 B3 155.81(12) . . ?
C10 V2 B4 99.58(11) . . ?
C9 V2 B4 128.19(14) . . ?
C8 V2 B4 158.84(10) . . ?
C6 V2 B4 102.43(12) . . ?
C7 V2 B4 132.81(16) . . ?
B3 V2 B4 44.45(9) . . ?
C10 V2 B1 154.54(14) . . ?
C9 V2 B1 144.35(15) . . ?
C8 V2 B1 109.62(13) . . ?
C6 V2 B1 120.08(15) . . ?
C7 V2 B1 99.03(12) . . ?
B3 V2 B1 104.51(9) . . ?
B4 V2 B1 87.46(9) . . ?
C10 V2 B2 151.20(14) . . ?
C9 V2 B2 114.99(13) . . ?
C8 V2 B2 96.99(11) . . ?
C6 V2 B2 147.77(15) . . ?
C7 V2 B2 112.91(15) . . ?
B3 V2 B2 88.28(9) . . ?
B4 V2 B2 104.06(9) . . ?
B1 V2 B2 44.09(9) . . ?
C10 V2 V1 147.29(8) . . ?
C9 V2 V1 147.25(8) . . ?
C8 V2 V1 149.26(8) . . ?
C6 V2 V1 149.68(9) . . ?
C7 V2 V1 151.01(9) . . ?
B3 V2 V1 52.10(6) . . ?
B4 V2 V1 51.67(6) . . ?
B1 V2 V1 52.42(7) . . ?
B2 V2 V1 52.39(7) . . ?
C10 V2 H4X 84.6(8) . . ?
C9 V2 H4X 76.6(8) . . ?
C8 V2 H4X 106.7(8) . . ?
C6 V2 H4X 118.5(8) . . ?
C7 V2 H4X 135.3(8) . . ?
B3 V2 H4X 29.4(8) . . ?
B4 V2 H4X 72.8(8) . . ?
B1 V2 H4X 120.8(8) . . ?
B2 V2 H4X 86.9(8) . . ?
V1 V2 H4X 72.8(8) . . ?
C10 V2 H3X 125.8(9) . . ?
C9 V2 H3X 136.3(10) . . ?
C8 V2 H3X 102.4(10) . . ?
C6 V2 H3X 91.4(9) . . ?
C7 V2 H3X 78.4(9) . . ?
B3 V2 H3X 120.9(9) . . ?
B4 V2 H3X 86.1(10) . . ?
B1 V2 H3X 29.7(9) . . ?
B2 V2 H3X 72.5(9) . . ?
V1 V2 H3X 73.3(9) . . ?
H4X V2 H3X 146.1(12) . . ?
C10 V2 H5X 86.6(9) . . ?
C9 V2 H5X 122.8(9) . . ?
C8 V2 H5X 132.6(9) . . ?
C6 V2 H5X 74.6(9) . . ?
C7 V2 H5X 100.3(9) . . ?
B3 V2 H5X 76.1(9) . . ?
B4 V2 H5X 33.1(9) . . ?
B1 V2 H5X 86.3(9) . . ?
B2 V2 H5X 122.1(9) . . ?
V1 V2 H5X 75.5(9) . . ?
H4X V2 H5X 101.6(13) . . ?
H3X V2 H5X 69.5(13) . . ?
C10 V2 H8X 121.4(10) . . ?
C9 V2 H8X 85.9(10) . . ?
C8 V2 H8X 78.3(10) . . ?
C6 V2 H8X 136.9(10) . . ?
C7 V2 H8X 107.0(10) . . ?
B3 V2 H8X 85.0(10) . . ?
B4 V2 H8X 119.6(10) . . ?
B1 V2 H8X 73.9(10) . . ?
B2 V2 H8X 30.7(10) . . ?
V1 V2 H8X 72.7(10) . . ?
H4X V2 H8X 69.7(13) . . ?
H3X V2 H8X 100.2(14) . . ?
H5X V2 H8X 148.2(14) . . ?

loop_
_geom_bond_atom_site_label_1
_geom_bond_atom_site_label_2
_geom_bond_distance
_geom_bond_site_symmetry_2
_geom_bond_publ_flag
B1 B2 1.746(4) . ?
B1 S1 1.876(3) . ?
B1 V1 2.322(3) . ?
B1 V2 2.324(3) . ?
B1 H2X 1.12(3) . ?
B1 H3X 1.18(3) . ?
B2 V1 2.322(3) . ?
B2 V2 2.327(3) . ?
B2 H7X 1.17(3) . ?
B2 H9X 1.14(3) . ?
B2 H8X 1.21(3) . ?
B3 B4 1.748(3) . ?
B3 S2 1.865(3) . ?
B3 V2 2.303(3) . ?
B3 V1 2.304(2) . ?
B3 H4X 1.15(3) . ?
B3 H1X 1.17(3) . ?
B4 S3 1.884(2) . ?
B4 V1 2.291(2) . ?
B4 V2 2.317(2) . ?
B4 H5X 1.28(3) . ?
B4 H6X 1.25(3) . ?
C1 C5 1.378(5) . ?
C1 C2 1.411(5) . ?
C1 V1 2.247(3) . ?
C1 H1 0.9500 . ?
C2 C3 1.412(5) . ?
C2 V1 2.243(3) . ?
C2 H2 0.9500 . ?
C3 C4 1.377(6) . ?
C3 V1 2.252(3) . ?
C3 H3 0.9500 . ?
C4 C5 1.377(5) . ?
C4 V1 2.279(3) . ?
C4 H4 0.9500 . ?
C5 V1 2.267(3) . ?
C5 H5 0.9500 . ?
C6 C10 1.336(6) . ?
C6 C7 1.366(6) . ?
C6 V2 2.263(3) . ?
C6 H6 0.9500 . ?
C7 C8 1.350(6) . ?
C7 V2 2.268(3) . ?
C7 H7 0.9500 . ?
C8 C9 1.391(6) . ?
C8 V2 2.253(3) . ?
C8 H8 0.9500 . ?
C9 C10 1.390(6) . ?
C9 V2 2.238(3) . ?
C9 H9 0.9500 . ?
C10 V2 2.235(3) . ?
C10 H10 0.9500 . ?
C11 C16 1.397(3) . ?
C11 C12 1.406(3) . ?
C11 S1 1.768(2) . ?
C12 C13 1.387(4) . ?
C12 H12 0.9500 . ?
C13 C14 1.391(4) . ?
C13 H13 0.9500 . ?
C14 C15 1.376(4) . ?
C14 H14 0.9500 . ?
C15 C16 1.388(4) . ?
C15 H15 0.9500 . ?
C16 H16 0.9500 . ?
C17 C18 1.395(4) . ?
C17 C22 1.405(4) . ?
C17 S2 1.782(3) . ?
C18 C19 1.345(4) . ?
C18 H18 0.9500 . ?
C19 C20 1.423(5) . ?
C19 H19 0.9500 . ?
C20 C21 1.420(5) . ?
C20 H20 0.9500 . ?
C21 C22 1.338(4) . ?
C21 H21 0.9500 . ?
C22 H22 0.9500 . ?
C23 C28 1.377(3) . ?
C23 C24 1.394(3) . ?
C23 S3 1.787(2) . ?
C24 C25 1.387(4) . ?
C24 H24 0.9500 . ?
C25 C26 1.374(4) . ?
C25 H25 0.9500 . ?
C26 C27 1.387(4) . ?
C26 H26 0.9500 . ?
C27 C28 1.389(4) . ?
C27 H27 0.9500 . ?
C28 H28 0.9500 . ?
V1 V2 2.8318(5) . ?
V1 H2X 1.79(3) . ?
V1 H1X 1.79(3) . ?
V1 H6X 1.71(3) . ?
V1 H7X 1.75(3) . ?
V2 H4X 1.78(2) . ?
V2 H3X 1.74(3) . ?
V2 H5X 1.77(3) . ?
V2 H8X 1.76(3) . ?

loop_
_geom_torsion_atom_site_label_1
_geom_torsion_atom_site_label_2
_geom_torsion_atom_site_label_3
_geom_torsion_atom_site_label_4
_geom_torsion
_geom_torsion_site_symmetry_1
_geom_torsion_site_symmetry_2
_geom_torsion_site_symmetry_3
_geom_torsion_site_symmetry_4
_geom_torsion_publ_flag
S1 B1 B2 V1 -139.28(16) . . . . ?
V2 B1 B2 V1 82.21(7) . . . . ?
S1 B1 B2 V2 138.51(16) . . . . ?
V1 B1 B2 V2 -82.21(7) . . . . ?
S2 B3 B4 S3 -6.8(2) . . . . ?
V2 B3 B4 S3 -141.59(15) . . . . ?
V1 B3 B4 S3 135.17(15) . . . . ?
S2 B3 B4 V1 -141.94(16) . . . . ?
V2 B3 B4 V1 83.24(6) . . . . ?
S2 B3 B4 V2 134.83(15) . . . . ?
V1 B3 B4 V2 -83.24(6) . . . . ?
C5 C1 C2 C3 -0.1(3) . . . . ?
V1 C1 C2 C3 64.3(2) . . . . ?
C5 C1 C2 V1 -64.42(19) . . . . ?
C1 C2 C3 C4 0.4(3) . . . . ?
V1 C2 C3 C4 64.5(2) . . . . ?
C1 C2 C3 V1 -64.16(19) . . . . ?
C2 C3 C4 C5 -0.5(4) . . . . ?
V1 C3 C4 C5 62.7(2) . . . . ?
C2 C3 C4 V1 -63.2(2) . . . . ?
C2 C1 C5 C4 -0.2(3) . . . . ?
V1 C1 C5 C4 -63.6(2) . . . . ?
C2 C1 C5 V1 63.43(19) . . . . ?
C3 C4 C5 C1 0.4(3) . . . . ?
V1 C4 C5 C1 62.7(2) . . . . ?
C3 C4 C5 V1 -62.3(2) . . . . ?
C10 C6 C7 C8 -0.3(4) . . . . ?
V2 C6 C7 C8 -63.1(2) . . . . ?
C10 C6 C7 V2 62.9(2) . . . . ?
C6 C7 C8 C9 -0.4(4) . . . . ?
V2 C7 C8 C9 -63.6(2) . . . . ?
C6 C7 C8 V2 63.3(2) . . . . ?
C7 C8 C9 C10 0.9(3) . . . . ?
V2 C8 C9 C10 -64.0(2) . . . . ?
C7 C8 C9 V2 64.9(2) . . . . ?
C7 C6 C10 C9 0.8(4) . . . . ?
V2 C6 C10 C9 64.4(2) . . . . ?
C7 C6 C10 V2 -63.6(2) . . . . ?
C8 C9 C10 C6 -1.0(3) . . . . ?
V2 C9 C10 C6 -65.6(2) . . . . ?
C8 C9 C10 V2 64.6(2) . . . . ?
C16 C11 C12 C13 1.7(4) . . . . ?
S1 C11 C12 C13 -180.0(2) . . . . ?
C11 C12 C13 C14 0.4(4) . . . . ?
C12 C13 C14 C15 -1.5(4) . . . . ?
C13 C14 C15 C16 0.5(4) . . . . ?
C14 C15 C16 C11 1.6(4) . . . . ?
C12 C11 C16 C15 -2.7(4) . . . . ?
S1 C11 C16 C15 178.8(2) . . . . ?
C22 C17 C18 C19 -1.5(4) . . . . ?
S2 C17 C18 C19 179.8(2) . . . . ?
C17 C18 C19 C20 1.5(4) . . . . ?
C18 C19 C20 C21 0.5(4) . . . . ?
C19 C20 C21 C22 -2.6(5) . . . . ?
C20 C21 C22 C17 2.6(5) . . . . ?
C18 C17 C22 C21 -0.7(4) . . . . ?
S2 C17 C22 C21 178.1(2) . . . . ?
C28 C23 C24 C25 0.7(4) . . . . ?
S3 C23 C24 C25 -176.7(2) . . . . ?
C23 C24 C25 C26 0.3(4) . . . . ?
C24 C25 C26 C27 -0.9(4) . . . . ?
C25 C26 C27 C28 0.5(5) . . . . ?
C24 C23 C28 C27 -1.1(4) . . . . ?
S3 C23 C28 C27 176.3(2) . . . . ?
C26 C27 C28 C23 0.5(5) . . . . ?
C16 C11 S1 B1 -175.74(19) . . . . ?
C12 C11 S1 B1 5.9(2) . . . . ?
B2 B1 S1 C11 -179.46(16) . . . . ?
V1 B1 S1 C11 99.1(2) . . . . ?
V2 B1 S1 C11 -98.0(2) . . . . ?
C18 C17 S2 B3 -29.7(2) . . . . ?
C22 C17 S2 B3 151.55(19) . . . . ?
B4 B3 S2 C17 -151.64(16) . . . . ?
V2 B3 S2 C17 -66.3(2) . . . . ?
V1 B3 S2 C17 122.1(2) . . . . ?
C28 C23 S3 B4 112.7(2) . . . . ?
C24 C23 S3 B4 -70.0(2) . . . . ?
B3 B4 S3 C23 -177.99(16) . . . . ?
V1 B4 S3 C23 -92.3(2) . . . . ?
V2 B4 S3 C23 95.1(2) . . . . ?
C3 C2 V1 C1 -114.6(3) . . . . ?
C1 C2 V1 C3 114.6(3) . . . . ?
C3 C2 V1 C5 -77.6(2) . . . . ?
C1 C2 V1 C5 36.98(19) . . . . ?
C3 C2 V1 C4 -36.7(2) . . . . ?
C1 C2 V1 C4 77.9(2) . . . . ?
C3 C2 V1 B4 167.5(2) . . . . ?
C1 C2 V1 B4 -77.94(19) . . . . ?
C3 C2 V1 B3 -150.4(2) . . . . ?
C1 C2 V1 B3 -35.8(2) . . . . ?
C3 C2 V1 B1 73.1(2) . . . . ?
C1 C2 V1 B1 -172.30(17) . . . . ?
C3 C2 V1 B2 28.9(3) . . . . ?
C1 C2 V1 B2 143.45(18) . . . . ?
C3 C2 V1 V2 127.4(2) . . . . ?
C1 C2 V1 V2 -118.01(19) . . . . ?
C5 C1 V1 C2 116.3(3) . . . . ?
C5 C1 V1 C3 77.6(2) . . . . ?
C2 C1 V1 C3 -38.7(2) . . . . ?
C2 C1 V1 C5 -116.3(3) . . . . ?
C5 C1 V1 C4 36.5(2) . . . . ?
C2 C1 V1 C4 -79.8(2) . . . . ?
C5 C1 V1 B4 -135.1(2) . . . . ?
C2 C1 V1 B4 108.61(19) . . . . ?
C5 C1 V1 B3 -90.2(2) . . . . ?
C2 C1 V1 B3 153.50(19) . . . . ?
C5 C1 V1 B1 130.0(2) . . . . ?
C2 C1 V1 B1 13.8(3) . . . . ?
C5 C1 V1 B2 18.9(4) . . . . ?
C2 C1 V1 B2 -97.4(3) . . . . ?
C5 C1 V1 V2 -119.64(19) . . . . ?
C2 C1 V1 V2 124.09(18) . . . . ?
C4 C3 V1 C2 -116.6(3) . . . . ?
C4 C3 V1 C1 -77.9(2) . . . . ?
C2 C3 V1 C1 38.67(19) . . . . ?
C4 C3 V1 C5 -36.6(2) . . . . ?
C2 C3 V1 C5 80.0(2) . . . . ?
C2 C3 V1 C4 116.6(3) . . . . ?
C4 C3 V1 B4 -135.8(2) . . . . ?
C2 C3 V1 B4 -19.2(3) . . . . ?
C4 C3 V1 B3 -46.2(4) . . . . ?
C2 C3 V1 B3 70.4(4) . . . . ?
C4 C3 V1 B1 126.7(2) . . . . ?
C2 C3 V1 B1 -116.7(2) . . . . ?
C4 C3 V1 B2 82.1(2) . . . . ?
C2 C3 V1 B2 -161.28(19) . . . . ?
C4 C3 V1 V2 121.9(2) . . . . ?
C2 C3 V1 V2 -121.5(2) . . . . ?
C1 C5 V1 C2 -38.14(19) . . . . ?
C4 C5 V1 C2 79.4(2) . . . . ?
C4 C5 V1 C1 117.6(3) . . . . ?
C1 C5 V1 C3 -80.8(2) . . . . ?
C4 C5 V1 C3 36.7(2) . . . . ?
C1 C5 V1 C4 -117.6(3) . . . . ?
C1 C5 V1 B4 53.4(2) . . . . ?
C4 C5 V1 B4 170.9(2) . . . . ?
C1 C5 V1 B3 95.35(19) . . . . ?
C4 C5 V1 B3 -147.1(2) . . . . ?
C1 C5 V1 B1 -119.4(3) . . . . ?
C4 C5 V1 B1 -1.8(4) . . . . ?
C1 C5 V1 B2 -171.54(17) . . . . ?
C4 C5 V1 B2 -54.0(3) . . . . ?
C1 C5 V1 V2 118.13(18) . . . . ?
C4 C5 V1 V2 -124.3(2) . . . . ?
C5 C4 V1 C2 -79.5(2) . . . . ?
C3 C4 V1 C2 38.0(2) . . . . ?
C5 C4 V1 C1 -36.8(2) . . . . ?
C3 C4 V1 C1 80.7(2) . . . . ?
C5 C4 V1 C3 -117.5(3) . . . . ?
C3 C4 V1 C5 117.5(3) . . . . ?
C5 C4 V1 B4 -17.9(4) . . . . ?
C3 C4 V1 B4 99.6(3) . . . . ?
C5 C4 V1 B3 41.9(3) . . . . ?
C3 C4 V1 B3 159.3(2) . . . . ?
C5 C4 V1 B1 179.06(19) . . . . ?
C3 C4 V1 B1 -63.5(2) . . . . ?
C5 C4 V1 B2 136.5(2) . . . . ?
C3 C4 V1 B2 -106.0(2) . . . . ?
C5 C4 V1 V2 116.9(2) . . . . ?
C3 C4 V1 V2 -125.6(2) . . . . ?
B3 B4 V1 C2 134.14(14) . . . . ?
S3 B4 V1 C2 29.4(2) . . . . ?
V2 B4 V1 C2 -154.93(9) . . . . ?
B3 B4 V1 C1 98.28(14) . . . . ?
S3 B4 V1 C1 -6.4(2) . . . . ?
V2 B4 V1 C1 169.21(10) . . . . ?
B3 B4 V1 C3 145.88(18) . . . . ?
S3 B4 V1 C3 41.2(3) . . . . ?
V2 B4 V1 C3 -143.19(16) . . . . ?
B3 B4 V1 C5 70.36(15) . . . . ?
S3 B4 V1 C5 -34.3(2) . . . . ?
V2 B4 V1 C5 141.28(10) . . . . ?
B3 B4 V1 C4 82.0(3) . . . . ?
S3 B4 V1 C4 -22.7(4) . . . . ?
V2 B4 V1 C4 152.9(3) . . . . ?
S3 B4 V1 B3 -104.7(2) . . . . ?
V2 B4 V1 B3 70.92(11) . . . . ?
B3 B4 V1 B1 -112.94(13) . . . . ?
S3 B4 V1 B1 142.4(2) . . . . ?
V2 B4 V1 B1 -42.01(8) . . . . ?
B3 B4 V1 B2 -71.71(13) . . . . ?
S3 B4 V1 B2 -176.41(18) . . . . ?
V2 B4 V1 B2 -0.79(9) . . . . ?
B3 B4 V1 V2 -70.92(11) . . . . ?
S3 B4 V1 V2 -175.6(2) . . . . ?
B4 B3 V1 C2 -67.01(17) . . . . ?
S2 B3 V1 C2 35.3(3) . . . . ?
V2 B3 V1 C2 -138.99(11) . . . . ?
B4 B3 V1 C1 -87.73(14) . . . . ?
S2 B3 V1 C1 14.6(2) . . . . ?
V2 B3 V1 C1 -159.72(10) . . . . ?
B4 B3 V1 C3 -115.3(3) . . . . ?
S2 B3 V1 C3 -13.0(5) . . . . ?
V2 B3 V1 C3 172.7(3) . . . . ?
B4 B3 V1 C5 -123.65(14) . . . . ?
S2 B3 V1 C5 -21.4(3) . . . . ?
V2 B3 V1 C5 164.36(10) . . . . ?
B4 B3 V1 C4 -146.53(15) . . . . ?
S2 B3 V1 C4 -44.2(3) . . . . ?
V2 B3 V1 C4 141.48(12) . . . . ?
S2 B3 V1 B4 102.3(3) . . . . ?
V2 B3 V1 B4 -71.99(11) . . . . ?
B4 B3 V1 B1 71.95(13) . . . . ?
S2 B3 V1 B1 174.2(2) . . . . ?
V2 B3 V1 B1 -0.03(9) . . . . ?
B4 B3 V1 B2 113.47(13) . . . . ?
S2 B3 V1 B2 -144.2(2) . . . . ?
V2 B3 V1 B2 41.48(8) . . . . ?
B4 B3 V1 V2 71.99(11) . . . . ?
S2 B3 V1 V2 174.3(3) . . . . ?
B2 B1 V1 C2 -140.36(15) . . . . ?
S1 B1 V1 C2 -43.3(3) . . . . ?
V2 B1 V1 C2 147.68(10) . . . . ?
B2 B1 V1 C1 -149.21(18) . . . . ?
S1 B1 V1 C1 -52.1(3) . . . . ?
V2 B1 V1 C1 138.83(17) . . . . ?
B2 B1 V1 C3 -105.10(17) . . . . ?
S1 B1 V1 C3 -8.0(3) . . . . ?
V2 B1 V1 C3 -177.07(13) . . . . ?
B2 B1 V1 C5 -72.3(3) . . . . ?
S1 B1 V1 C5 24.8(4) . . . . ?
V2 B1 V1 C5 -144.3(2) . . . . ?
B2 B1 V1 C4 -73.52(17) . . . . ?
S1 B1 V1 C4 23.6(3) . . . . ?
V2 B1 V1 C4 -145.48(12) . . . . ?
B2 B1 V1 B4 114.00(13) . . . . ?
S1 B1 V1 B4 -148.9(2) . . . . ?
V2 B1 V1 B4 42.04(8) . . . . ?
B2 B1 V1 B3 72.00(13) . . . . ?
S1 B1 V1 B3 169.1(2) . . . . ?
V2 B1 V1 B3 0.03(9) . . . . ?
S1 B1 V1 B2 97.1(2) . . . . ?
V2 B1 V1 B2 -71.96(12) . . . . ?
B2 B1 V1 V2 71.96(12) . . . . ?
S1 B1 V1 V2 169.1(3) . . . . ?
B1 B2 V1 C2 67.64(19) . . . . ?
V2 B2 V1 C2 139.42(14) . . . . ?
B1 B2 V1 C1 135.9(3) . . . . ?
V2 B2 V1 C1 -152.3(2) . . . . ?
B1 B2 V1 C3 85.13(17) . . . . ?
V2 B2 V1 C3 156.91(13) . . . . ?
B1 B2 V1 C5 148.82(15) . . . . ?
V2 B2 V1 C5 -139.40(11) . . . . ?
B1 B2 V1 C4 120.62(16) . . . . ?
V2 B2 V1 C4 -167.60(13) . . . . ?
B1 B2 V1 B4 -71.00(13) . . . . ?
V2 B2 V1 B4 0.79(9) . . . . ?
B1 B2 V1 B3 -112.92(13) . . . . ?
V2 B2 V1 B3 -41.14(8) . . . . ?
V2 B2 V1 B1 71.79(11) . . . . ?
B1 B2 V1 V2 -71.79(11) . . . . ?
C6 C10 V2 C9 115.8(3) . . . . ?
C6 C10 V2 C8 77.5(3) . . . . ?
C9 C10 V2 C8 -38.2(2) . . . . ?
C9 C10 V2 C6 -115.8(3) . . . . ?
C6 C10 V2 C7 36.8(2) . . . . ?
C9 C10 V2 C7 -78.9(3) . . . . ?
C6 C10 V2 B3 -143.0(2) . . . . ?
C9 C10 V2 B3 101.3(2) . . . . ?
C6 C10 V2 B4 -98.0(2) . . . . ?
C9 C10 V2 B4 146.2(2) . . . . ?
C6 C10 V2 B1 6.4(4) . . . . ?
C9 C10 V2 B1 -109.3(4) . . . . ?
C6 C10 V2 B2 117.0(3) . . . . ?
C9 C10 V2 B2 1.3(4) . . . . ?
C6 C10 V2 V1 -123.7(2) . . . . ?
C9 C10 V2 V1 120.5(2) . . . . ?
C8 C9 V2 C10 -115.0(3) . . . . ?
C10 C9 V2 C8 115.0(3) . . . . ?
C10 C9 V2 C6 36.7(2) . . . . ?
C8 C9 V2 C6 -78.3(2) . . . . ?
C10 C9 V2 C7 78.0(3) . . . . ?
C8 C9 V2 C7 -37.0(2) . . . . ?
C10 C9 V2 B3 -85.3(2) . . . . ?
C8 C9 V2 B3 159.7(2) . . . . ?
C10 C9 V2 B4 -44.3(3) . . . . ?
C8 C9 V2 B4 -159.2(2) . . . . ?
C10 C9 V2 B1 135.9(3) . . . . ?
C8 C9 V2 B1 20.9(3) . . . . ?
C10 C9 V2 B2 -179.3(2) . . . . ?
C8 C9 V2 B2 65.7(2) . . . . ?
C10 C9 V2 V1 -120.6(2) . . . . ?
C8 C9 V2 V1 124.4(2) . . . . ?
C7 C8 V2 C10 -77.2(3) . . . . ?
C9 C8 V2 C10 38.3(2) . . . . ?
C7 C8 V2 C9 -115.6(3) . . . . ?
C7 C8 V2 C6 -36.7(3) . . . . ?
C9 C8 V2 C6 78.8(2) . . . . ?
C9 C8 V2 C7 115.6(3) . . . . ?
C7 C8 V2 B3 -144.5(3) . . . . ?
C9 C8 V2 B3 -28.9(3) . . . . ?
C7 C8 V2 B4 -65.1(5) . . . . ?
C9 C8 V2 B4 50.5(5) . . . . ?
C7 C8 V2 B1 77.2(3) . . . . ?
C9 C8 V2 B1 -167.2(2) . . . . ?
C7 C8 V2 B2 120.8(3) . . . . ?
C9 C8 V2 B2 -123.7(2) . . . . ?
C7 C8 V2 V1 125.3(2) . . . . ?
C9 C8 V2 V1 -119.1(2) . . . . ?
C7 C6 V2 C10 117.4(3) . . . . ?
C10 C6 V2 C9 -38.5(2) . . . . ?
C7 C6 V2 C9 78.9(3) . . . . ?
C10 C6 V2 C8 -81.0(3) . . . . ?
C7 C6 V2 C8 36.4(2) . . . . ?
C10 C6 V2 C7 -117.4(3) . . . . ?
C10 C6 V2 B3 45.9(3) . . . . ?
C7 C6 V2 B3 163.3(2) . . . . ?
C10 C6 V2 B4 88.9(2) . . . . ?
C7 C6 V2 B4 -153.7(2) . . . . ?
C10 C6 V2 B1 -176.8(2) . . . . ?
C7 C6 V2 B1 -59.4(3) . . . . ?
C10 C6 V2 B2 -126.4(3) . . . . ?
C7 C6 V2 B2 -9.0(4) . . . . ?
C10 C6 V2 V1 117.1(2) . . . . ?
C7 C6 V2 V1 -125.5(2) . . . . ?
C8 C7 V2 C10 81.2(3) . . . . ?
C6 C7 V2 C10 -36.2(2) . . . . ?
C8 C7 V2 C9 38.5(2) . . . . ?
C6 C7 V2 C9 -79.0(3) . . . . ?
C6 C7 V2 C8 -117.4(3) . . . . ?
C8 C7 V2 C6 117.4(3) . . . . ?
C8 C7 V2 B3 81.7(5) . . . . ?
C6 C7 V2 B3 -35.7(5) . . . . ?
C8 C7 V2 B4 153.5(2) . . . . ?
C6 C7 V2 B4 36.1(3) . . . . ?
C8 C7 V2 B1 -111.6(2) . . . . ?
C6 C7 V2 B1 131.0(2) . . . . ?
C8 C7 V2 B2 -67.8(3) . . . . ?
C6 C7 V2 B2 174.8(2) . . . . ?
C8 C7 V2 V1 -120.6(2) . . . . ?
C6 C7 V2 V1 122.0(3) . . . . ?
B4 B3 V2 C10 96.15(16) . . . . ?
S2 B3 V2 C10 -8.1(2) . . . . ?
V1 B3 V2 C10 166.96(13) . . . . ?
B4 B3 V2 C9 132.57(15) . . . . ?
S2 B3 V2 C9 28.3(2) . . . . ?
V1 B3 V2 C9 -156.62(12) . . . . ?
B4 B3 V2 C8 149.56(15) . . . . ?
S2 B3 V2 C8 45.3(3) . . . . ?
V1 B3 V2 C8 -139.63(12) . . . . ?
B4 B3 V2 C6 71.91(16) . . . . ?
S2 B3 V2 C6 -32.4(2) . . . . ?
V1 B3 V2 C6 142.71(11) . . . . ?
B4 B3 V2 C7 95.7(4) . . . . ?
S2 B3 V2 C7 -8.6(5) . . . . ?
V1 B3 V2 C7 166.5(3) . . . . ?
S2 B3 V2 B4 -104.3(2) . . . . ?
V1 B3 V2 B4 70.81(11) . . . . ?
B4 B3 V2 B1 -70.78(13) . . . . ?
S2 B3 V2 B1 -175.04(19) . . . . ?
V1 B3 V2 B1 0.03(9) . . . . ?
B4 B3 V2 B2 -112.19(12) . . . . ?
S2 B3 V2 B2 143.6(2) . . . . ?
V1 B3 V2 B2 -41.38(8) . . . . ?
B4 B3 V2 V1 -70.81(11) . . . . ?
S2 B3 V2 V1 -175.1(2) . . . . ?
B3 B4 V2 C10 -90.83(17) . . . . ?
S3 B4 V2 C10 12.4(3) . . . . ?
V1 B4 V2 C10 -162.63(14) . . . . ?
B3 B4 V2 C9 -66.12(16) . . . . ?
S3 B4 V2 C9 37.1(3) . . . . ?
V1 B4 V2 C9 -137.91(11) . . . . ?
B3 B4 V2 C8 -101.5(4) . . . . ?
S3 B4 V2 C8 1.8(5) . . . . ?
V1 B4 V2 C8 -173.2(4) . . . . ?
B3 B4 V2 C6 -125.94(17) . . . . ?
S3 B4 V2 C6 -22.7(3) . . . . ?
V1 B4 V2 C6 162.26(14) . . . . ?
B3 B4 V2 C7 -146.24(16) . . . . ?
S3 B4 V2 C7 -43.0(3) . . . . ?
V1 B4 V2 C7 141.97(13) . . . . ?
S3 B4 V2 B3 103.2(3) . . . . ?
V1 B4 V2 B3 -71.80(11) . . . . ?
B3 B4 V2 B1 113.79(12) . . . . ?
S3 B4 V2 B1 -143.0(2) . . . . ?
V1 B4 V2 B1 42.00(8) . . . . ?
B3 B4 V2 B2 72.58(13) . . . . ?
S3 B4 V2 B2 175.8(2) . . . . ?
V1 B4 V2 B2 0.78(9) . . . . ?
B3 B4 V2 V1 71.80(11) . . . . ?
S3 B4 V2 V1 175.0(3) . . . . ?
B2 B1 V2 C10 139.6(3) . . . . ?
S1 B1 V2 C10 42.2(4) . . . . ?
V1 B1 V2 C10 -148.6(3) . . . . ?
B2 B1 V2 C9 66.6(2) . . . . ?
S1 B1 V2 C9 -30.8(3) . . . . ?
V1 B1 V2 C9 138.40(15) . . . . ?
B2 B1 V2 C8 79.49(17) . . . . ?
S1 B1 V2 C8 -17.9(3) . . . . ?
V1 B1 V2 C8 151.30(12) . . . . ?
B2 B1 V2 C6 143.80(16) . . . . ?
S1 B1 V2 C6 46.4(3) . . . . ?
V1 B1 V2 C6 -144.39(12) . . . . ?
B2 B1 V2 C7 113.73(19) . . . . ?
S1 B1 V2 C7 16.3(3) . . . . ?
V1 B1 V2 C7 -174.46(15) . . . . ?
B2 B1 V2 B3 -71.84(14) . . . . ?
S1 B1 V2 B3 -169.3(2) . . . . ?
V1 B1 V2 B3 -0.03(9) . . . . ?
B2 B1 V2 B4 -113.29(13) . . . . ?
S1 B1 V2 B4 149.3(2) . . . . ?
V1 B1 V2 B4 -41.48(8) . . . . ?
S1 B1 V2 B2 -97.4(2) . . . . ?
V1 B1 V2 B2 71.81(12) . . . . ?
B2 B1 V2 V1 -71.81(12) . . . . ?
S1 B1 V2 V1 -169.2(3) . . . . ?
B1 B2 V2 C10 -144.7(2) . . . . ?
V1 B2 V2 C10 143.5(2) . . . . ?
B1 B2 V2 C9 -143.83(16) . . . . ?
V1 B2 V2 C9 144.31(12) . . . . ?
B1 B2 V2 C8 -111.09(18) . . . . ?
V1 B2 V2 C8 177.06(14) . . . . ?
B1 B2 V2 C6 -73.4(2) . . . . ?
V1 B2 V2 C6 -145.21(19) . . . . ?
B1 B2 V2 C7 -78.97(17) . . . . ?
V1 B2 V2 C7 -150.83(12) . . . . ?
B1 B2 V2 B3 113.03(13) . . . . ?
V1 B2 V2 B3 41.18(8) . . . . ?
B1 B2 V2 B4 71.08(14) . . . . ?
V1 B2 V2 B4 -0.78(9) . . . . ?
V1 B2 V2 B1 -71.86(12) . . . . ?
B1 B2 V2 V1 71.86(12) . . . . ?
C2 V1 V2 C10 84.6(3) . . . . ?
C1 V1 V2 C10 13.4(3) . . . . ?
C3 V1 V2 C10 161.5(4) . . . . ?
C5 V1 V2 C10 -53.6(3) . . . . ?
C4 V1 V2 C10 -123.3(3) . . . . ?
B4 V1 V2 C10 33.0(3) . . . . ?
B3 V1 V2 C10 -24.5(3) . . . . ?
B1 V1 V2 C10 155.5(3) . . . . ?
B2 V1 V2 C10 -147.9(3) . . . . ?
C2 V1 V2 C9 154.7(3) . . . . ?
C1 V1 V2 C9 83.6(3) . . . . ?
C3 V1 V2 C9 -128.4(4) . . . . ?
C5 V1 V2 C9 16.6(3) . . . . ?
C4 V1 V2 C9 -53.1(3) . . . . ?
B4 V1 V2 C9 103.2(3) . . . . ?
B3 V1 V2 C9 45.7(3) . . . . ?
B1 V1 V2 C9 -134.3(3) . . . . ?
B2 V1 V2 C9 -77.8(3) . . . . ?
C2 V1 V2 C8 -133.2(3) . . . . ?
C1 V1 V2 C8 155.7(3) . . . . ?
C3 V1 V2 C8 -56.3(4) . . . . ?
C5 V1 V2 C8 88.6(3) . . . . ?
C4 V1 V2 C8 18.9(4) . . . . ?
B4 V1 V2 C8 175.2(3) . . . . ?
B3 V1 V2 C8 117.8(3) . . . . ?
B1 V1 V2 C8 -62.3(3) . . . . ?
B2 V1 V2 C8 -5.7(3) . . . . ?
C2 V1 V2 C6 15.4(3) . . . . ?
C1 V1 V2 C6 -55.7(3) . . . . ?
C3 V1 V2 C6 92.4(4) . . . . ?
C5 V1 V2 C6 -122.7(3) . . . . ?
C4 V1 V2 C6 167.6(4) . . . . ?
B4 V1 V2 C6 -36.1(3) . . . . ?
B3 V1 V2 C6 -93.6(3) . . . . ?
B1 V1 V2 C6 86.4(3) . . . . ?
B2 V1 V2 C6 142.9(3) . . . . ?
C2 V1 V2 C7 -59.6(4) . . . . ?
C1 V1 V2 C7 -130.7(3) . . . . ?
C3 V1 V2 C7 17.3(4) . . . . ?
C5 V1 V2 C7 162.3(3) . . . . ?
C4 V1 V2 C7 92.6(4) . . . . ?
B4 V1 V2 C7 -111.1(3) . . . . ?
B3 V1 V2 C7 -168.6(3) . . . . ?
B1 V1 V2 C7 11.4(3) . . . . ?
B2 V1 V2 C7 67.9(3) . . . . ?
C2 V1 V2 B3 109.0(2) . . . . ?
C1 V1 V2 B3 37.89(18) . . . . ?
C3 V1 V2 B3 -174.1(3) . . . . ?
C5 V1 V2 B3 -29.12(19) . . . . ?
C4 V1 V2 B3 -98.8(2) . . . . ?
B4 V1 V2 B3 57.47(11) . . . . ?
B1 V1 V2 B3 179.96(11) . . . . ?
B2 V1 V2 B3 -123.49(12) . . . . ?
C2 V1 V2 B4 51.5(2) . . . . ?
C1 V1 V2 B4 -19.58(18) . . . . ?
C3 V1 V2 B4 128.5(3) . . . . ?
C5 V1 V2 B4 -86.59(19) . . . . ?
C4 V1 V2 B4 -156.3(2) . . . . ?
B3 V1 V2 B4 -57.47(11) . . . . ?
B1 V1 V2 B4 122.49(11) . . . . ?
B2 V1 V2 B4 179.04(11) . . . . ?
C2 V1 V2 B1 -70.9(2) . . . . ?
C1 V1 V2 B1 -142.07(18) . . . . ?
C3 V1 V2 B1 6.0(3) . . . . ?
C5 V1 V2 B1 150.92(19) . . . . ?
C4 V1 V2 B1 81.2(2) . . . . ?
B4 V1 V2 B1 -122.49(11) . . . . ?
B3 V1 V2 B1 -179.96(11) . . . . ?
B2 V1 V2 B1 56.55(11) . . . . ?
C2 V1 V2 B2 -127.5(2) . . . . ?
C1 V1 V2 B2 161.38(18) . . . . ?
C3 V1 V2 B2 -50.6(3) . . . . ?
C5 V1 V2 B2 94.4(2) . . . . ?
C4 V1 V2 B2 24.7(2) . . . . ?
B4 V1 V2 B2 -179.04(11) . . . . ?
B3 V1 V2 B2 123.49(12) . . . . ?
B1 V1 V2 B2 -56.55(12) . . . . ?
